data_4119432
loop_
_publ_author_name
'Xiaobo Pan'
'Xiaoyu Chen'
'Tao Li'
'Yizhi Li'
'Xinping Wang'

_publ_section_title
;
 Isolation and X-ray Crystal Structures of Triarylphosphine Radical
 Cations
;
_journal_name_full 'Journal of the American Chemical Society'
_journal_page_first 3414
_journal_page_last 3417
_journal_paper_doi 10.1021/ja4012113
_journal_volume 135
_journal_year 2013
_chemical_formula_moiety 'C16 Al F36 O4, C45 H69 P'
_chemical_formula_sum 'C61 H69 Al F36 O4 P'
_chemical_formula_weight 1608.11
_chemical_name_systematic
; 
 ? 
;
_space_group_IT_number 7
_symmetry_cell_setting monoclinic
_symmetry_space_group_name_Hall 'P -2yc'
_symmetry_space_group_name_H-M 'P 1 c 1'
_atom_sites_solution_hydrogens geom
_atom_sites_solution_primary direct
_atom_sites_solution_secondary difmap
_audit_creation_method SHELXL-97
_cell_angle_alpha 90.00
_cell_angle_beta 90.458(3)
_cell_angle_gamma 90.00
_cell_formula_units_Z 2
_cell_length_a 11.2250(13)
_cell_length_b 12.0227(17)
_cell_length_c 28.2128(12)
_cell_measurement_reflns_used 5343
_cell_measurement_temperature 123(2)
_cell_measurement_theta_max 27.21
_cell_measurement_theta_min 2.22
_cell_volume 3807.3(7)
_computing_cell_refinement 'Bruker SAINT'
_computing_data_collection 'Bruker APEX II'
_computing_data_reduction 'Bruker SAINT'
_computing_molecular_graphics 'Bruker SHELXTL'
_computing_publication_material 'Bruker SHELXTL'
_computing_structure_refinement 'SHELXL-97 (Sheldrick, 2008)'
_computing_structure_solution 'SHELXS-97 (Sheldrick, 2008)'
_diffrn_ambient_temperature 123(2)
_diffrn_measured_fraction_theta_full 1.000
_diffrn_measured_fraction_theta_max 1.000
_diffrn_measurement_device_type 'Bruker APEX II CCD'
_diffrn_measurement_method '\f and \w scans'
_diffrn_radiation_monochromator graphite
_diffrn_radiation_source 'fine-focus sealed tube'
_diffrn_radiation_type MoK\a
_diffrn_radiation_wavelength 0.71073
_diffrn_reflns_av_R_equivalents 0.0075
_diffrn_reflns_av_sigmaI/netI 0.0595
_diffrn_reflns_limit_h_max 13
_diffrn_reflns_limit_h_min -13
_diffrn_reflns_limit_k_max 14
_diffrn_reflns_limit_k_min -13
_diffrn_reflns_limit_l_max 34
_diffrn_reflns_limit_l_min -34
_diffrn_reflns_number 29960
_diffrn_reflns_theta_full 26.00
_diffrn_reflns_theta_max 26.00
_diffrn_reflns_theta_min 1.44
_exptl_absorpt_coefficient_mu 0.177
_exptl_absorpt_correction_T_max 0.9621
_exptl_absorpt_correction_T_min 0.9521
_exptl_absorpt_correction_type multi-scan
_exptl_absorpt_process_details 'SADABS (Sheldrick, 1997)'
_exptl_crystal_colour purple
_exptl_crystal_density_diffrn 1.403
_exptl_crystal_description block
_exptl_crystal_F_000 1638
_exptl_crystal_size_max 0.32
_exptl_crystal_size_mid 0.25
_exptl_crystal_size_min 0.18
_refine_diff_density_max 0.352
_refine_diff_density_min -0.337
_refine_diff_density_rms 0.070
_refine_ls_abs_structure_details 'Flack H D (1983), Acta Cryst. A39, 876-881'
_refine_ls_abs_structure_Flack 0.05(15)
_refine_ls_extinction_method none
_refine_ls_goodness_of_fit_ref 1.032
_refine_ls_hydrogen_treatment constr
_refine_ls_matrix_type fullcycle
_refine_ls_number_parameters 947
_refine_ls_number_reflns 14254
_refine_ls_number_restraints 2
_refine_ls_restrained_S_all 1.032
_refine_ls_R_factor_all 0.0906
_refine_ls_R_factor_gt 0.0542
_refine_ls_shift/su_max 0.000
_refine_ls_shift/su_mean 0.000
_refine_ls_structure_factor_coef Fsqd
_refine_ls_weighting_details 'calc w=1/[\s^2^(Fo^2^)+(0.0600P)^2^+1.9900P] where P=(Fo^2^+2Fc^2^)/3'
_refine_ls_weighting_scheme calc
_refine_ls_wR_factor_gt 0.1367
_refine_ls_wR_factor_ref 0.1423
_reflns_number_gt 8501
_reflns_number_total 14254
_reflns_threshold_expression >2sigma(I)
_cod_data_source_file ja4012113_si_003.cif
_cod_data_source_block 20121025k
_cod_database_code 4119432

loop_
_symmetry_equiv_pos_as_xyz
'x, y, z'
'x, -y, z+1/2'

loop_
_atom_site_label
_atom_site_type_symbol
_atom_site_fract_x
_atom_site_fract_y
_atom_site_fract_z
_atom_site_U_iso_or_equiv
_atom_site_adp_type
_atom_site_occupancy
_atom_site_symmetry_multiplicity
_atom_site_calc_flag
_atom_site_refinement_flags
Al1 Al 0.81402(12) 0.69848(10) 0.20921(5) 0.0358(3) Uani 1 1 d .
C1 C 0.4456(4) 0.3010(3) 0.43636(14) 0.0353(10) Uani 1 1 d .
C2 C 0.5331(4) 0.2713(4) 0.46914(16) 0.0403(11) Uani 1 1 d .
C3 C 0.5901(4) 0.3529(4) 0.49586(17) 0.0491(13) Uani 1 1 d .
H3 H 0.6499 0.3327 0.5183 0.059 Uiso 1 1 calc R
C4 C 0.5597(5) 0.4641(4) 0.4898(2) 0.0583(14) Uani 1 1 d .
C5 C 0.4722(5) 0.4937(4) 0.45700(16) 0.0533(13) Uani 1 1 d .
H5 H 0.4514 0.5697 0.4529 0.064 Uiso 1 1 calc R
C6 C 0.4151(4) 0.4121(4) 0.43029(18) 0.0490(12) Uani 1 1 d .
C7 C 0.5647(4) 0.1491(4) 0.47594(16) 0.0499(13) Uani 1 1 d .
H7 H 0.5254 0.1038 0.4505 0.060 Uiso 1 1 calc R
C8 C 0.5297(4) 0.1029(4) 0.52523(15) 0.0401(11) Uani 1 1 d .
H8A H 0.5490 0.1580 0.5497 0.060 Uiso 1 1 calc R
H8B H 0.5740 0.0341 0.5315 0.060 Uiso 1 1 calc R
H8C H 0.4440 0.0873 0.5256 0.060 Uiso 1 1 calc R
C9 C 0.7009(5) 0.1398(6) 0.47146(18) 0.0695(17) Uani 1 1 d .
H9A H 0.7327 0.2093 0.4585 0.104 Uiso 1 1 calc R
H9B H 0.7205 0.0781 0.4502 0.104 Uiso 1 1 calc R
H9C H 0.7362 0.1261 0.5028 0.104 Uiso 1 1 calc R
C10 C 0.6348(5) 0.5482(5) 0.51873(19) 0.0596(14) Uani 1 1 d .
H10 H 0.6990 0.5173 0.5397 0.071 Uiso 1 1 calc R
C11 C 0.5375(5) 0.6150(5) 0.54219(19) 0.0584(14) Uani 1 1 d .
H11A H 0.4670 0.6167 0.5215 0.088 Uiso 1 1 calc R
H11B H 0.5656 0.6911 0.5478 0.088 Uiso 1 1 calc R
H11C H 0.5169 0.5805 0.5725 0.088 Uiso 1 1 calc R
C12 C 0.6674(5) 0.6429(5) 0.48723(18) 0.0623(15) Uani 1 1 d .
H12A H 0.7165 0.6156 0.4611 0.094 Uiso 1 1 calc R
H12B H 0.7124 0.6984 0.5055 0.094 Uiso 1 1 calc R
H12C H 0.5948 0.6771 0.4744 0.094 Uiso 1 1 calc R
C13 C 0.3215(4) 0.4569(4) 0.39808(16) 0.0469(12) Uani 1 1 d .
H13 H 0.2745 0.3895 0.3889 0.056 Uiso 1 1 calc R
C14 C 0.2328(5) 0.5290(5) 0.42125(17) 0.0556(14) Uani 1 1 d .
H14A H 0.2539 0.5378 0.4548 0.083 Uiso 1 1 calc R
H14B H 0.1537 0.4950 0.4185 0.083 Uiso 1 1 calc R
H14C H 0.2320 0.6020 0.4058 0.083 Uiso 1 1 calc R
C15 C 0.3593(4) 0.5065(4) 0.35022(15) 0.0467(12) Uani 1 1 d .
H15A H 0.4457 0.4990 0.3467 0.070 Uiso 1 1 calc R
H15B H 0.3375 0.5854 0.3491 0.070 Uiso 1 1 calc R
H15C H 0.3188 0.4668 0.3244 0.070 Uiso 1 1 calc R
C16 C 0.3528(4) 0.1961(4) 0.34152(15) 0.0383(10) Uani 1 1 d .
C17 C 0.2419(4) 0.1913(3) 0.31938(16) 0.0384(10) Uani 1 1 d .
C18 C 0.2340(4) 0.1865(4) 0.27023(16) 0.0420(11) Uani 1 1 d .
H18 H 0.1581 0.1832 0.2551 0.050 Uiso 1 1 calc R
C19 C 0.3370(5) 0.1864(3) 0.24322(15) 0.0421(11) Uani 1 1 d .
C20 C 0.4479(5) 0.1912(4) 0.26536(16) 0.0461(12) Uani 1 1 d .
H20 H 0.5183 0.1911 0.2469 0.055 Uiso 1 1 calc R
C21 C 0.4559(4) 0.1961(4) 0.31451(14) 0.0368(10) Uani 1 1 d .
C22 C 0.1258(4) 0.2011(3) 0.34502(15) 0.0349(10) Uani 1 1 d .
H22 H 0.1494 0.2199 0.3783 0.042 Uiso 1 1 calc R
C23 C 0.0617(4) 0.0924(4) 0.34928(17) 0.0483(12) Uani 1 1 d .
H23A H 0.0022 0.0861 0.3238 0.072 Uiso 1 1 calc R
H23B H 0.0220 0.0887 0.3800 0.072 Uiso 1 1 calc R
H23C H 0.1191 0.0312 0.3468 0.072 Uiso 1 1 calc R
C24 C 0.0441(4) 0.2952(4) 0.33020(16) 0.0443(11) Uani 1 1 d .
H24A H 0.0900 0.3644 0.3283 0.066 Uiso 1 1 calc R
H24B H -0.0192 0.3038 0.3536 0.066 Uiso 1 1 calc R
H24C H 0.0088 0.2785 0.2991 0.066 Uiso 1 1 calc R
C25 C 0.3162(5) 0.1851(4) 0.19013(18) 0.0555(14) Uani 1 1 d .
H25 H 0.2283 0.1827 0.1841 0.067 Uiso 1 1 calc R
C26 C 0.3668(5) 0.0747(5) 0.17735(18) 0.0604(15) Uani 1 1 d .
H26A H 0.4488 0.0842 0.1664 0.091 Uiso 1 1 calc R
H26B H 0.3185 0.0412 0.1520 0.091 Uiso 1 1 calc R
H26C H 0.3663 0.0261 0.2052 0.091 Uiso 1 1 calc R
C27 C 0.3662(5) 0.2842(5) 0.16421(17) 0.0584(14) Uani 1 1 d .
H27A H 0.3312 0.3526 0.1769 0.088 Uiso 1 1 calc R
H27B H 0.3470 0.2781 0.1304 0.088 Uiso 1 1 calc R
H27C H 0.4529 0.2864 0.1685 0.088 Uiso 1 1 calc R
C28 C 0.5798(4) 0.1912(4) 0.33725(16) 0.0404(11) Uani 1 1 d .
H28 H 0.5678 0.1832 0.3722 0.048 Uiso 1 1 calc R
C29 C 0.6570(4) 0.0968(4) 0.32232(16) 0.0409(11) Uani 1 1 d .
H29A H 0.6165 0.0263 0.3289 0.061 Uiso 1 1 calc R
H29B H 0.7325 0.0996 0.3400 0.061 Uiso 1 1 calc R
H29C H 0.6728 0.1026 0.2883 0.061 Uiso 1 1 calc R
C30 C 0.6455(4) 0.3027(4) 0.32961(17) 0.0480(12) Uani 1 1 d .
H30A H 0.5947 0.3530 0.3110 0.072 Uiso 1 1 calc R
H30B H 0.7198 0.2891 0.3125 0.072 Uiso 1 1 calc R
H30C H 0.6637 0.3366 0.3604 0.072 Uiso 1 1 calc R
C31 C 0.2848(4) 0.0943(3) 0.43788(16) 0.0399(10) Uani 1 1 d .
C32 C 0.2065(4) 0.1270(4) 0.47287(15) 0.0406(11) Uani 1 1 d .
C33 C 0.1425(5) 0.0451(4) 0.49631(19) 0.0588(14) Uani 1 1 d .
H33 H 0.0828 0.0678 0.5179 0.071 Uiso 1 1 calc R
C34 C 0.1610(5) -0.0694(4) 0.48990(17) 0.0519(13) Uani 1 1 d .
C35 C 0.2453(4) -0.1004(4) 0.45469(17) 0.0518(13) Uani 1 1 d .
H35 H 0.2583 -0.1770 0.4482 0.062 Uiso 1 1 calc R
C36 C 0.3094(4) -0.0201(4) 0.42946(15) 0.0428(11) Uani 1 1 d .
C37 C 0.1739(4) 0.2413(4) 0.48554(17) 0.0476(12) Uani 1 1 d .
H37 H 0.2130 0.2908 0.4618 0.057 Uiso 1 1 calc R
C38 C 0.2135(5) 0.2824(4) 0.53394(18) 0.0504(13) Uani 1 1 d .
H38A H 0.2524 0.2216 0.5513 0.076 Uiso 1 1 calc R
H38B H 0.1439 0.3080 0.5517 0.076 Uiso 1 1 calc R
H38C H 0.2697 0.3440 0.5302 0.076 Uiso 1 1 calc R
C39 C 0.0409(5) 0.2600(4) 0.48018(18) 0.0553(13) Uani 1 1 d .
H39A H 0.0241 0.2946 0.4494 0.083 Uiso 1 1 calc R
H39B H 0.0132 0.3089 0.5056 0.083 Uiso 1 1 calc R
H39C H -0.0007 0.1884 0.4821 0.083 Uiso 1 1 calc R
C40 C 0.1040(5) -0.1544(5) 0.52165(17) 0.0559(14) Uani 1 1 d .
H40 H 0.0577 -0.1159 0.5470 0.067 Uiso 1 1 calc R
C41 C 0.0196(6) -0.2174(5) 0.4893(2) 0.0736(17) Uani 1 1 d .
H41A H -0.0257 -0.1645 0.4698 0.110 Uiso 1 1 calc R
H41B H -0.0354 -0.2616 0.5084 0.110 Uiso 1 1 calc R
H41C H 0.0654 -0.2668 0.4686 0.110 Uiso 1 1 calc R
C42 C 0.1922(5) -0.2259(5) 0.54292(19) 0.0611(15) Uani 1 1 d .
H42A H 0.2027 -0.2921 0.5232 0.092 Uiso 1 1 calc R
H42B H 0.1660 -0.2483 0.5746 0.092 Uiso 1 1 calc R
H42C H 0.2681 -0.1859 0.5455 0.092 Uiso 1 1 calc R
C43 C 0.3989(4) -0.0629(4) 0.39687(16) 0.0453(12) Uani 1 1 d .
H43 H 0.4475 0.0020 0.3861 0.054 Uiso 1 1 calc R
C44 C 0.4835(5) -0.1434(5) 0.42143(19) 0.0604(15) Uani 1 1 d .
H44A H 0.5041 -0.1149 0.4530 0.091 Uiso 1 1 calc R
H44B H 0.5561 -0.1512 0.4026 0.091 Uiso 1 1 calc R
H44C H 0.4449 -0.2161 0.4245 0.091 Uiso 1 1 calc R
C45 C 0.3412(5) -0.1140(4) 0.35281(17) 0.0506(13) Uani 1 1 d .
H45A H 0.2550 -0.1013 0.3536 0.076 Uiso 1 1 calc R
H45B H 0.3572 -0.1941 0.3522 0.076 Uiso 1 1 calc R
H45C H 0.3743 -0.0792 0.3244 0.076 Uiso 1 1 calc R
C46 C 0.8774(5) 0.6977(4) 0.31260(17) 0.0474(12) Uani 1 1 d .
C47 C 1.0156(5) 0.7090(4) 0.31424(18) 0.0516(13) Uani 1 1 d .
C48 C 0.8137(5) 0.8015(5) 0.33403(19) 0.0566(14) Uani 1 1 d .
C49 C 0.8288(5) 0.5861(5) 0.33383(19) 0.0565(14) Uani 1 1 d .
C50 C 0.5547(4) 0.6629(4) 0.19966(17) 0.0440(12) Uani 1 1 d .
C51 C 0.4668(5) 0.7309(5) 0.2292(2) 0.0597(15) Uani 1 1 d .
C52 C 0.5455(5) 0.5402(5) 0.2133(2) 0.0593(15) Uani 1 1 d .
C53 C 0.5031(5) 0.6549(6) 0.1473(2) 0.0629(15) Uani 1 1 d .
C54 C 0.9426(5) 0.5180(5) 0.16276(19) 0.0651(16) Uani 1 1 d .
C55 C 0.9116(6) 0.4051(6) 0.1859(2) 0.0708(17) Uani 1 1 d .
C56 C 0.9211(5) 0.5368(5) 0.1081(2) 0.0622(16) Uani 1 1 d .
C57 C 1.0798(6) 0.5242(5) 0.17303(19) 0.0656(17) Uani 1 1 d .
C58 C 0.8843(5) 0.9113(4) 0.16578(16) 0.0480(13) Uani 1 1 d .
C59 C 0.8490(6) 0.9111(5) 0.11293(18) 0.0570(14) Uani 1 1 d .
C60 C 1.0141(5) 0.9436(4) 0.16468(19) 0.0508(13) Uani 1 1 d .
C61 C 0.8281(5) 0.9950(5) 0.2010(2) 0.0567(14) Uani 1 1 d .
F1 F 1.0623(3) 0.6084(3) 0.30543(11) 0.0646(8) Uani 1 1 d .
F2 F 1.0511(3) 0.7819(3) 0.28518(11) 0.0643(8) Uani 1 1 d .
F3 F 1.0494(3) 0.7466(3) 0.35700(11) 0.0628(8) Uani 1 1 d .
F4 F 0.8661(3) 0.8927(2) 0.31736(12) 0.0652(8) Uani 1 1 d .
F5 F 0.8212(3) 0.7988(3) 0.38074(12) 0.0710(9) Uani 1 1 d .
F6 F 0.7000(3) 0.8029(2) 0.32068(11) 0.0591(8) Uani 1 1 d .
F7 F 0.8972(3) 0.5701(2) 0.37030(11) 0.0614(8) Uani 1 1 d .
F8 F 0.7167(3) 0.5878(3) 0.34428(9) 0.0573(8) Uani 1 1 d .
F9 F 0.8500(3) 0.5079(3) 0.30140(12) 0.0633(8) Uani 1 1 d .
F10 F 0.4918(3) 0.8396(3) 0.22556(11) 0.0648(8) Uani 1 1 d .
F11 F 0.4801(3) 0.6989(2) 0.27557(9) 0.0604(8) Uani 1 1 d .
F12 F 0.3569(3) 0.7198(3) 0.21394(12) 0.0731(9) Uani 1 1 d .
F13 F 0.6290(3) 0.5146(2) 0.24249(10) 0.0631(8) Uani 1 1 d .
F14 F 0.4363(3) 0.5140(3) 0.22562(11) 0.0617(8) Uani 1 1 d .
F15 F 0.5682(3) 0.4836(2) 0.17258(11) 0.0650(8) Uani 1 1 d .
F16 F 0.4072(3) 0.5893(3) 0.14718(10) 0.0664(9) Uani 1 1 d .
F17 F 0.5896(3) 0.6187(3) 0.12049(11) 0.0677(9) Uani 1 1 d .
F18 F 0.4735(3) 0.7548(3) 0.13339(11) 0.0723(10) Uani 1 1 d .
F19 F 0.9482(3) 0.4151(3) 0.23147(12) 0.0760(10) Uani 1 1 d .
F20 F 0.7969(3) 0.3952(3) 0.18646(12) 0.0705(9) Uani 1 1 d .
F21 F 0.9764(3) 0.3268(3) 0.16811(12) 0.0684(9) Uani 1 1 d .
F22 F 0.8130(3) 0.5670(3) 0.10248(10) 0.0670(9) Uani 1 1 d .
F23 F 0.9468(3) 0.4433(3) 0.08484(11) 0.0716(10) Uani 1 1 d .
F24 F 0.9927(3) 0.6183(3) 0.09427(11) 0.0660(8) Uani 1 1 d .
F25 F 1.1411(3) 0.4957(3) 0.13703(12) 0.0655(8) Uani 1 1 d .
F26 F 1.0987(3) 0.6261(3) 0.19119(11) 0.0636(8) Uani 1 1 d .
F27 F 1.0974(3) 0.4576(3) 0.21072(11) 0.0686(9) Uani 1 1 d .
F28 F 0.7356(3) 0.9359(3) 0.10890(11) 0.0677(9) Uani 1 1 d .
F29 F 0.8486(3) 0.8069(3) 0.09656(11) 0.0652(8) Uani 1 1 d .
F30 F 0.9189(3) 0.9796(3) 0.08937(11) 0.0771(10) Uani 1 1 d .
F31 F 1.0803(3) 0.8842(3) 0.13655(12) 0.0717(9) Uani 1 1 d .
F32 F 1.0240(3) 1.0523(3) 0.15241(12) 0.0661(8) Uani 1 1 d .
F33 F 1.0759(3) 0.9289(3) 0.20305(12) 0.0679(8) Uani 1 1 d .
F34 F 0.7904(3) 1.0829(3) 0.17582(12) 0.0709(9) Uani 1 1 d .
F35 F 0.9055(3) 1.0200(3) 0.23349(12) 0.0688(9) Uani 1 1 d .
F36 F 0.7275(3) 0.9503(2) 0.21875(11) 0.0567(7) Uani 1 1 d .
O1 O 0.8338(3) 0.6966(3) 0.26862(11) 0.0511(9) Uani 1 1 d .
O2 O 0.6652(3) 0.6983(3) 0.19839(12) 0.0526(9) Uani 1 1 d .
O3 O 0.8805(3) 0.5870(3) 0.18629(12) 0.0505(8) Uani 1 1 d .
O4 O 0.8694(3) 0.8107(3) 0.18436(12) 0.0511(8) Uani 1 1 d .
P1 P 0.36498(12) 0.19539(10) 0.40538(5) 0.0415(3) Uani 1 1 d .

loop_
_atom_site_aniso_label
_atom_site_aniso_U_11
_atom_site_aniso_U_22
_atom_site_aniso_U_33
_atom_site_aniso_U_23
_atom_site_aniso_U_13
_atom_site_aniso_U_12
Al1 0.0418(7) 0.0319(7) 0.0340(6) 0.0036(6) 0.0079(6) -0.0041(6)
C1 0.049(3) 0.027(2) 0.030(2) 0.0113(19) 0.006(2) -0.0022(19)
C2 0.037(3) 0.038(3) 0.045(3) -0.006(2) 0.011(2) -0.008(2)
C3 0.054(3) 0.048(3) 0.045(3) 0.021(2) -0.020(2) -0.015(2)
C4 0.061(3) 0.049(3) 0.065(3) -0.018(3) -0.009(3) -0.012(3)
C5 0.085(4) 0.042(3) 0.033(2) -0.009(2) -0.006(2) -0.004(3)
C6 0.047(3) 0.035(3) 0.064(3) -0.006(2) -0.017(2) -0.001(2)
C7 0.054(3) 0.055(3) 0.041(3) 0.022(2) 0.010(2) 0.029(2)
C8 0.036(3) 0.044(3) 0.040(2) 0.023(2) -0.015(2) 0.001(2)
C9 0.059(4) 0.114(5) 0.035(3) -0.007(3) -0.015(2) 0.029(3)
C10 0.056(3) 0.065(4) 0.058(3) 0.003(3) -0.014(3) -0.022(3)
C11 0.055(3) 0.063(4) 0.057(3) -0.015(3) -0.010(3) -0.023(3)
C12 0.073(4) 0.065(4) 0.049(3) -0.016(3) -0.001(3) -0.031(3)
C13 0.062(3) 0.034(3) 0.045(3) 0.021(2) -0.006(2) 0.007(2)
C14 0.061(3) 0.066(4) 0.040(3) 0.022(3) 0.005(2) -0.006(3)
C15 0.056(3) 0.045(3) 0.039(3) 0.008(2) 0.008(2) 0.003(2)
C16 0.039(3) 0.035(2) 0.041(2) 0.014(2) 0.010(2) 0.0079(19)
C17 0.048(3) 0.025(2) 0.042(2) 0.0117(19) -0.006(2) -0.0040(19)
C18 0.037(3) 0.043(3) 0.046(3) -0.006(2) 0.006(2) 0.005(2)
C19 0.064(3) 0.028(2) 0.034(2) -0.0084(19) 0.004(2) 0.017(2)
C20 0.063(3) 0.035(3) 0.041(3) -0.011(2) 0.014(2) -0.004(2)
C21 0.038(2) 0.047(3) 0.026(2) 0.006(2) 0.0122(18) 0.005(2)
C22 0.036(2) 0.031(2) 0.037(2) 0.004(2) -0.0035(19) -0.0011(19)
C23 0.031(2) 0.059(3) 0.055(3) -0.020(3) 0.004(2) -0.015(2)
C24 0.053(3) 0.042(3) 0.038(2) 0.017(2) -0.009(2) -0.002(2)
C25 0.062(3) 0.052(3) 0.052(3) -0.010(2) -0.013(3) -0.020(3)
C26 0.054(3) 0.077(4) 0.049(3) -0.017(3) -0.005(2) 0.028(3)
C27 0.051(3) 0.079(4) 0.045(3) 0.014(3) 0.016(2) -0.001(3)
C28 0.043(3) 0.039(3) 0.040(2) 0.007(2) 0.015(2) 0.011(2)
C29 0.046(3) 0.029(2) 0.048(3) 0.002(2) 0.007(2) 0.010(2)
C30 0.050(3) 0.053(3) 0.042(3) 0.019(2) 0.007(2) -0.015(2)
C31 0.056(3) 0.021(2) 0.043(2) -0.0055(19) 0.012(2) -0.0046(19)
C32 0.038(3) 0.053(3) 0.031(2) -0.005(2) 0.0036(19) -0.010(2)
C33 0.053(3) 0.056(3) 0.067(3) -0.003(3) 0.025(3) 0.001(3)
C34 0.064(3) 0.045(3) 0.047(3) -0.024(2) 0.014(2) -0.015(2)
C35 0.054(3) 0.048(3) 0.054(3) 0.017(2) 0.005(2) 0.009(2)
C36 0.052(3) 0.045(3) 0.031(2) -0.001(2) 0.004(2) 0.005(2)
C37 0.055(3) 0.040(3) 0.048(3) -0.006(2) 0.019(2) 0.001(2)
C38 0.060(3) 0.026(2) 0.065(3) -0.015(2) 0.006(3) 0.006(2)
C39 0.065(4) 0.050(3) 0.051(3) 0.015(3) 0.011(3) 0.004(3)
C40 0.053(3) 0.073(4) 0.042(3) -0.013(3) 0.011(2) 0.010(3)
C41 0.067(4) 0.074(4) 0.080(4) 0.009(3) -0.009(3) 0.006(3)
C42 0.072(4) 0.059(3) 0.053(3) 0.019(3) 0.030(3) -0.001(3)
C43 0.055(3) 0.032(3) 0.049(3) -0.014(2) 0.005(2) 0.009(2)
C44 0.067(4) 0.055(3) 0.059(3) -0.019(3) 0.005(3) 0.025(3)
C45 0.072(4) 0.032(3) 0.048(3) -0.015(2) -0.009(3) 0.007(2)
C46 0.048(3) 0.046(3) 0.047(3) 0.008(2) -0.018(2) 0.010(2)
C47 0.067(4) 0.041(3) 0.046(3) 0.003(2) 0.010(3) -0.006(3)
C48 0.067(4) 0.052(3) 0.051(3) -0.016(3) -0.004(3) 0.011(3)
C49 0.059(4) 0.061(4) 0.049(3) 0.017(3) 0.004(3) 0.012(3)
C50 0.048(3) 0.041(3) 0.043(3) -0.005(2) 0.004(2) -0.015(2)
C51 0.052(4) 0.073(4) 0.055(3) 0.024(3) 0.021(3) -0.011(3)
C52 0.060(4) 0.049(3) 0.068(4) -0.018(3) -0.023(3) -0.002(3)
C53 0.050(4) 0.079(4) 0.059(3) 0.013(3) 0.003(3) 0.001(3)
C54 0.072(4) 0.074(4) 0.049(3) -0.013(3) 0.012(3) 0.022(3)
C55 0.053(4) 0.084(5) 0.076(4) -0.018(4) 0.007(3) 0.019(3)
C56 0.043(3) 0.079(4) 0.064(4) -0.020(3) 0.006(3) 0.013(3)
C57 0.074(4) 0.085(5) 0.038(3) -0.009(3) 0.004(3) -0.034(3)
C58 0.070(4) 0.037(3) 0.037(2) 0.008(2) 0.017(2) -0.010(2)
C59 0.077(4) 0.051(3) 0.043(3) 0.014(3) -0.013(3) -0.018(3)
C60 0.049(3) 0.049(3) 0.055(3) 0.012(3) 0.009(3) 0.005(2)
C61 0.050(3) 0.056(4) 0.064(4) -0.001(3) 0.014(3) -0.017(3)
F1 0.062(2) 0.066(2) 0.0659(19) -0.0161(16) 0.0041(15) 0.0137(16)
F2 0.0573(19) 0.076(2) 0.0597(18) 0.0306(16) 0.0113(15) -0.0163(16)
F3 0.0574(18) 0.0618(19) 0.069(2) -0.0005(17) -0.0169(15) -0.0176(15)
F4 0.063(2) 0.0470(18) 0.085(2) -0.0172(17) -0.0061(17) -0.0123(15)
F5 0.072(2) 0.073(2) 0.067(2) -0.0225(17) 0.0055(17) 0.0213(17)
F6 0.0538(19) 0.0601(19) 0.0637(18) -0.0043(15) 0.0147(15) 0.0115(14)
F7 0.0671(19) 0.0502(17) 0.0668(19) 0.0243(15) -0.0088(16) 0.0051(15)
F8 0.0528(19) 0.071(2) 0.0487(16) 0.0150(15) 0.0132(14) -0.0140(15)
F9 0.0576(19) 0.0598(19) 0.073(2) 0.0236(18) 0.0070(15) 0.0011(15)
F10 0.069(2) 0.0513(18) 0.075(2) -0.0159(16) 0.0162(16) 0.0157(16)
F11 0.084(2) 0.0599(19) 0.0376(15) -0.0004(14) 0.0091(14) 0.0059(16)
F12 0.059(2) 0.085(2) 0.075(2) -0.0154(19) 0.0165(17) -0.0125(17)
F13 0.088(2) 0.0510(18) 0.0501(16) 0.0125(15) -0.0156(16) -0.0092(16)
F14 0.065(2) 0.0597(19) 0.0605(18) 0.0086(15) -0.0138(15) -0.0167(15)
F15 0.068(2) 0.0515(18) 0.076(2) -0.0136(16) 0.0176(16) -0.0176(15)
F16 0.064(2) 0.082(2) 0.0528(17) 0.0107(16) -0.0134(15) -0.0254(17)
F17 0.0588(19) 0.084(2) 0.0609(18) -0.0046(17) 0.0168(16) 0.0068(17)
F18 0.057(2) 0.093(3) 0.067(2) 0.0347(19) 0.0114(15) 0.0240(18)
F19 0.085(2) 0.071(2) 0.072(2) 0.0263(19) 0.0103(18) 0.0048(18)
F20 0.060(2) 0.080(2) 0.072(2) -0.0163(17) 0.0257(16) -0.0160(17)
F21 0.074(2) 0.0554(19) 0.076(2) -0.0178(16) 0.0083(17) 0.0103(16)
F22 0.063(2) 0.083(2) 0.0552(18) -0.0208(17) 0.0053(15) 0.0235(17)
F23 0.081(2) 0.078(2) 0.0559(18) -0.0295(17) -0.0151(16) 0.0289(18)
F24 0.068(2) 0.076(2) 0.0546(17) -0.0095(16) 0.0176(15) 0.0019(17)
F25 0.0488(18) 0.068(2) 0.080(2) -0.0076(17) 0.0214(16) 0.0117(14)
F26 0.075(2) 0.0510(19) 0.0650(19) -0.0037(15) -0.0109(16) -0.0133(15)
F27 0.080(2) 0.061(2) 0.065(2) 0.0112(17) 0.0078(17) 0.0063(17)
F28 0.068(2) 0.068(2) 0.067(2) 0.0103(17) -0.0162(17) -0.0107(17)
F29 0.073(2) 0.068(2) 0.0550(18) -0.0126(16) -0.0109(15) -0.0063(16)
F30 0.103(3) 0.081(2) 0.0478(17) 0.0084(17) 0.0191(17) -0.033(2)
F31 0.072(2) 0.065(2) 0.079(2) -0.0015(18) 0.0177(18) 0.0124(17)
F32 0.062(2) 0.065(2) 0.072(2) 0.0123(17) 0.0104(15) -0.0153(16)
F33 0.0588(19) 0.066(2) 0.079(2) -0.0117(18) -0.0147(17) -0.0032(16)
F34 0.083(2) 0.054(2) 0.076(2) -0.0191(18) 0.0084(18) 0.0085(17)
F35 0.072(2) 0.059(2) 0.076(2) -0.0156(17) 0.0025(18) -0.0175(16)
F36 0.0471(17) 0.0549(18) 0.0684(18) 0.0003(15) 0.0149(14) -0.0137(14)
O1 0.062(2) 0.049(2) 0.0421(19) -0.0160(16) -0.0125(16) 0.0033(16)
O2 0.041(2) 0.059(2) 0.057(2) 0.0114(18) -0.0174(16) -0.0145(16)
O3 0.050(2) 0.052(2) 0.0495(18) -0.0026(17) 0.0215(16) 0.0159(16)
O4 0.051(2) 0.056(2) 0.0465(18) 0.0164(17) 0.0131(15) -0.0103(16)
P1 0.0446(7) 0.0400(7) 0.0400(6) -0.0056(6) 0.0061(5) -0.0064(6)

loop_
_atom_type_symbol
_atom_type_description
_atom_type_scat_dispersion_real
_atom_type_scat_dispersion_imag
_atom_type_scat_source
C C 0.0033 0.0016 'International Tables Vol C Tables 4.2.6.8 and 6.1.1.4'
H H 0.0000 0.0000 'International Tables Vol C Tables 4.2.6.8 and 6.1.1.4'
O O 0.0106 0.0060 'International Tables Vol C Tables 4.2.6.8 and 6.1.1.4'
F F 0.0171 0.0103 'International Tables Vol C Tables 4.2.6.8 and 6.1.1.4'
Al Al 0.0645 0.0514 'International Tables Vol C Tables 4.2.6.8 and 6.1.1.4'
P P 0.1023 0.0942 'International Tables Vol C Tables 4.2.6.8 and 6.1.1.4'

loop_
_geom_angle_atom_site_label_1
_geom_angle_atom_site_label_2
_geom_angle_atom_site_label_3
_geom_angle
O4 Al1 O3 108.78(17)
O4 Al1 O1 112.74(17)
O3 Al1 O1 108.58(17)
O4 Al1 O2 107.43(17)
O3 Al1 O2 111.87(18)
O1 Al1 O2 107.48(17)
C2 C1 C6 120.0(4)
C2 C1 P1 119.8(3)
C6 C1 P1 120.1(3)
C3 C2 C1 120.0(4)
C3 C2 C7 120.4(4)
C1 C2 C7 119.6(4)
C2 C3 C4 120.0(4)
C2 C3 H3 120.0
C4 C3 H3 120.0
C5 C4 C3 120.0(4)
C5 C4 C10 124.3(5)
C3 C4 C10 115.6(5)
C4 C5 C6 120.0(5)
C4 C5 H5 120.0
C6 C5 H5 120.0
C5 C6 C1 120.0(4)
C5 C6 C13 113.4(4)
C1 C6 C13 126.6(4)
C2 C7 C9 106.9(5)
C2 C7 C8 113.5(4)
C9 C7 C8 107.9(4)
C2 C7 H7 109.5
C9 C7 H7 109.5
C8 C7 H7 109.5
C7 C8 H8A 109.5
C7 C8 H8B 109.5
H8A C8 H8B 109.5
C7 C8 H8C 109.5
H8A C8 H8C 109.5
H8B C8 H8C 109.5
C7 C9 H9A 109.5
C7 C9 H9B 109.5
H9A C9 H9B 109.5
C7 C9 H9C 109.5
H9A C9 H9C 109.5
H9B C9 H9C 109.5
C12 C10 C11 92.1(5)
C12 C10 C4 108.7(4)
C11 C10 C4 100.7(4)
C12 C10 H10 117.2
C11 C10 H10 117.2
C4 C10 H10 117.2
C10 C11 H11A 109.5
C10 C11 H11B 109.5
H11A C11 H11B 109.5
C10 C11 H11C 109.5
H11A C11 H11C 109.5
H11B C11 H11C 109.5
C10 C12 H12A 109.5
C10 C12 H12B 109.5
H12A C12 H12B 109.5
C10 C12 H12C 109.5
H12A C12 H12C 109.5
H12B C12 H12C 109.5
C14 C13 C6 114.7(4)
C14 C13 C15 110.6(4)
C6 C13 C15 118.6(4)
C14 C13 H13 103.6
C6 C13 H13 103.6
C15 C13 H13 103.6
C13 C14 H14A 109.5
C13 C14 H14B 109.5
H14A C14 H14B 109.5
C13 C14 H14C 109.5
H14A C14 H14C 109.5
H14B C14 H14C 109.5
C13 C15 H15A 109.5
C13 C15 H15B 109.5
H15A C15 H15B 109.5
C13 C15 H15C 109.5
H15A C15 H15C 109.5
H15B C15 H15C 109.5
C17 C16 C21 120.0(4)
C17 C16 P1 120.6(3)
C21 C16 P1 119.4(3)
C18 C17 C16 120.0(4)
C18 C17 C22 115.8(4)
C16 C17 C22 124.0(4)
C17 C18 C19 120.0(4)
C17 C18 H18 120.0
C19 C18 H18 120.0
C20 C19 C18 120.0(4)
C20 C19 C25 125.1(4)
C18 C19 C25 114.8(4)
C19 C20 C21 120.0(4)
C19 C20 H20 120.0
C21 C20 H20 120.0
C20 C21 C16 120.0(4)
C20 C21 C28 117.9(4)
C16 C21 C28 121.9(4)
C23 C22 C17 113.0(4)
C23 C22 C24 112.7(4)
C17 C22 C24 116.8(4)
C23 C22 H22 104.2
C17 C22 H22 104.2
C24 C22 H22 104.2
C22 C23 H23A 109.5
C22 C23 H23B 109.5
H23A C23 H23B 109.5
C22 C23 H23C 109.5
H23A C23 H23C 109.5
H23B C23 H23C 109.5
C22 C24 H24A 109.5
C22 C24 H24B 109.5
H24A C24 H24B 109.5
C22 C24 H24C 109.5
H24A C24 H24C 109.5
H24B C24 H24C 109.5
C26 C25 C27 116.3(5)
C26 C25 C19 101.1(4)
C27 C25 C19 114.6(4)
C26 C25 H25 108.1
C27 C25 H25 108.1
C19 C25 H25 108.1
C25 C26 H26A 109.5
C25 C26 H26B 109.5
H26A C26 H26B 109.5
C25 C26 H26C 109.5
H26A C26 H26C 109.5
H26B C26 H26C 109.5
C25 C27 H27A 109.5
C25 C27 H27B 109.5
H27A C27 H27B 109.5
C25 C27 H27C 109.5
H27A C27 H27C 109.5
H27B C27 H27C 109.5
C29 C28 C21 116.1(4)
C29 C28 C30 110.0(4)
C21 C28 C30 110.0(4)
C29 C28 H28 106.8
C21 C28 H28 106.8
C30 C28 H28 106.8
C28 C29 H29A 109.5
C28 C29 H29B 109.5
H29A C29 H29B 109.5
C28 C29 H29C 109.5
H29A C29 H29C 109.5
H29B C29 H29C 109.5
C28 C30 H30A 109.5
C28 C30 H30B 109.5
H30A C30 H30B 109.5
C28 C30 H30C 109.5
H30A C30 H30C 109.5
H30B C30 H30C 109.5
C32 C31 C36 121.3(4)
C32 C31 P1 120.1(3)
C36 C31 P1 118.5(3)
C31 C32 C33 118.1(4)
C31 C32 C37 126.9(4)
C33 C32 C37 114.7(4)
C32 C33 C34 123.8(4)
C32 C33 H33 118.1
C34 C33 H33 118.1
C33 C34 C35 116.5(4)
C33 C34 C40 121.7(4)
C35 C34 C40 121.6(4)
C36 C35 C34 121.3(5)
C36 C35 H35 119.3
C34 C35 H35 119.3
C35 C36 C31 118.7(4)
C35 C36 C43 115.8(4)
C31 C36 C43 125.5(4)
C32 C37 C38 116.9(4)
C32 C37 C39 111.2(4)
C38 C37 C39 108.8(4)
C32 C37 H37 106.4
C38 C37 H37 106.4
C39 C37 H37 106.4
C37 C38 H38A 109.5
C37 C38 H38B 109.5
H38A C38 H38B 109.5
C37 C38 H38C 109.5
H38A C38 H38C 109.5
H38B C38 H38C 109.5
C37 C39 H39A 109.5
C37 C39 H39B 109.5
H39A C39 H39B 109.5
C37 C39 H39C 109.5
H39A C39 H39C 109.5
H39B C39 H39C 109.5
C42 C40 C34 111.0(4)
C42 C40 C41 112.2(4)
C34 C40 C41 104.3(4)
C42 C40 H40 109.7
C34 C40 H40 109.7
C41 C40 H40 109.7
C40 C41 H41A 109.5
C40 C41 H41B 109.5
H41A C41 H41B 109.5
C40 C41 H41C 109.5
H41A C41 H41C 109.5
H41B C41 H41C 109.5
C40 C42 H42A 109.5
C40 C42 H42B 109.5
H42A C42 H42B 109.5
C40 C42 H42C 109.5
H42A C42 H42C 109.5
H42B C42 H42C 109.5
C36 C43 C44 111.6(4)
C36 C43 C45 111.4(4)
C44 C43 C45 112.0(4)
C36 C43 H43 107.2
C44 C43 H43 107.2
C45 C43 H43 107.2
C43 C44 H44A 109.5
C43 C44 H44B 109.5
H44A C44 H44B 109.5
C43 C44 H44C 109.5
H44A C44 H44C 109.5
H44B C44 H44C 109.5
C43 C45 H45A 109.5
C43 C45 H45B 109.5
H45A C45 H45B 109.5
C43 C45 H45C 109.5
H45A C45 H45C 109.5
H45B C45 H45C 109.5
O1 C46 C47 112.8(4)
O1 C46 C48 101.7(4)
C47 C46 C48 112.2(4)
O1 C46 C49 102.8(4)
C47 C46 C49 114.3(4)
C48 C46 C49 111.9(4)
F2 C47 F3 105.1(4)
F2 C47 F1 112.2(4)
F3 C47 F1 111.3(4)
F2 C47 C46 111.1(4)
F3 C47 C46 109.3(4)
F1 C47 C46 107.8(4)
F5 C48 F6 109.7(5)
F5 C48 F4 110.3(5)
F6 C48 F4 108.4(4)
F5 C48 C46 109.9(4)
F6 C48 C46 110.0(4)
F4 C48 C46 108.4(4)
F7 C49 F8 113.1(4)
F7 C49 F9 109.4(4)
F8 C49 F9 110.3(5)
F7 C49 C46 103.0(5)
F8 C49 C46 114.5(4)
F9 C49 C46 106.1(4)
O2 C50 C52 112.7(4)
O2 C50 C51 117.1(4)
C52 C50 C51 109.4(4)
O2 C50 C53 109.5(4)
C52 C50 C53 98.7(4)
C51 C50 C53 107.9(4)
F12 C51 F10 105.7(5)
F12 C51 F11 112.4(4)
F10 C51 F11 109.0(5)
F12 C51 C50 112.0(5)
F10 C51 C50 110.0(4)
F11 C51 C50 107.7(4)
F13 C52 F14 116.8(5)
F13 C52 F15 106.3(5)
F14 C52 F15 106.6(4)
F13 C52 C50 110.1(4)
F14 C52 C50 111.3(4)
F15 C52 C50 104.9(5)
F18 C53 F17 108.6(5)
F18 C53 F16 109.9(5)
F17 C53 F16 113.8(5)
F18 C53 C50 108.4(5)
F17 C53 C50 106.9(4)
F16 C53 C50 109.2(4)
O3 C54 C55 103.1(4)
O3 C54 C57 114.5(5)
C55 C54 C57 100.8(5)
O3 C54 C56 109.7(5)
C55 C54 C56 120.3(5)
C57 C54 C56 108.5(4)
F20 C55 F21 120.1(6)
F20 C55 F19 106.9(5)
F21 C55 F19 105.4(5)
F20 C55 C54 108.2(5)
F21 C55 C54 110.3(5)
F19 C55 C54 104.8(5)
F22 C56 F24 109.4(5)
F22 C56 F23 112.9(5)
F24 C56 F23 110.1(4)
F22 C56 C54 107.4(4)
F24 C56 C54 107.7(5)
F23 C56 C54 109.2(5)
F25 C57 F27 113.1(6)
F25 C57 F26 117.6(5)
F27 C57 F26 102.7(4)
F25 C57 C54 112.0(4)
F27 C57 C54 104.9(4)
F26 C57 C54 105.4(5)
O4 C58 C60 111.5(4)
O4 C58 C59 110.4(4)
C60 C58 C59 102.8(4)
O4 C58 C61 106.5(4)
C60 C58 C61 104.1(4)
C59 C58 C61 121.3(5)
F28 C59 F30 113.3(5)
F28 C59 F29 100.5(4)
F30 C59 F29 114.3(5)
F28 C59 C58 109.0(5)
F30 C59 C58 109.7(4)
F29 C59 C58 109.7(4)
F33 C60 F31 97.5(4)
F33 C60 F32 107.5(4)
F31 C60 F32 108.9(4)
F33 C60 C58 117.4(4)
F31 C60 C58 115.3(5)
F32 C60 C58 109.5(4)
F35 C61 F34 113.6(4)
F35 C61 F36 113.0(4)
F34 C61 F36 104.4(4)
F35 C61 C58 109.3(5)
F34 C61 C58 107.4(4)
F36 C61 C58 108.9(4)
C46 O1 Al1 165.9(3)
C50 O2 Al1 157.8(3)
C54 O3 Al1 167.0(4)
C58 O4 Al1 164.5(3)
C31 P1 C1 119.49(19)
C31 P1 C16 119.0(2)
C1 P1 C16 121.29(19)

loop_
_geom_bond_atom_site_label_1
_geom_bond_atom_site_label_2
_geom_bond_distance
Al1 O4 1.644(3)
Al1 O3 1.667(3)
Al1 O1 1.689(3)
Al1 O2 1.696(3)
C1 C2 1.390(6)
C1 C6 1.390(6)
C1 P1 1.783(4)
C2 C3 1.390(7)
C2 C7 1.523(7)
C3 C4 1.390(7)
C3 H3 0.9500
C4 C5 1.390(8)
C4 C10 1.546(7)
C5 C6 1.390(7)
C5 H5 0.9500
C6 C13 1.485(6)
C7 C9 1.539(7)
C7 C8 1.551(6)
C7 H7 1.0000
C8 H8A 0.9800
C8 H8B 0.9800
C8 H8C 0.9800
C9 H9A 0.9800
C9 H9B 0.9800
C9 H9C 0.9800
C10 C12 1.492(7)
C10 C11 1.512(8)
C10 H10 1.0000
C11 H11A 0.9800
C11 H11B 0.9800
C11 H11C 0.9800
C12 H12A 0.9800
C12 H12B 0.9800
C12 H12C 0.9800
C13 C14 1.476(7)
C13 C15 1.539(6)
C13 H13 1.0000
C14 H14A 0.9800
C14 H14B 0.9800
C14 H14C 0.9800
C15 H15A 0.9800
C15 H15B 0.9800
C15 H15C 0.9800
C16 C17 1.390(6)
C16 C21 1.390(6)
C16 P1 1.806(4)
C17 C18 1.390(6)
C17 C22 1.500(6)
C18 C19 1.390(6)
C18 H18 0.9500
C19 C20 1.390(7)
C19 C25 1.514(6)
C20 C21 1.390(6)
C20 H20 0.9500
C21 C28 1.528(6)
C22 C23 1.497(6)
C22 C24 1.513(6)
C22 H22 1.0000
C23 H23A 0.9800
C23 H23B 0.9800
C23 H23C 0.9800
C24 H24A 0.9800
C24 H24B 0.9800
C24 H24C 0.9800
C25 C26 1.489(7)
C25 C27 1.509(7)
C25 H25 1.0000
C26 H26A 0.9800
C26 H26B 0.9800
C26 H26C 0.9800
C27 H27A 0.9800
C27 H27B 0.9800
C27 H27C 0.9800
C28 C29 1.491(6)
C28 C30 1.546(6)
C28 H28 1.0000
C29 H29A 0.9800
C29 H29B 0.9800
C29 H29C 0.9800
C30 H30A 0.9800
C30 H30B 0.9800
C30 H30C 0.9800
C31 C32 1.385(6)
C31 C36 1.423(6)
C31 P1 1.772(4)
C32 C33 1.390(7)
C32 C37 1.466(7)
C33 C34 1.403(7)
C33 H33 0.9500
C34 C35 1.427(6)
C34 C40 1.506(7)
C35 C36 1.402(6)
C35 H35 0.9500
C36 C43 1.461(4)
C37 C38 1.515(7)
C37 C39 1.516(7)
C37 H37 1.0000
C38 H38A 0.9800
C38 H38B 0.9800
C38 H38C 0.9800
C39 H39A 0.9800
C39 H39B 0.9800
C39 H39C 0.9800
C40 C42 1.439(6)
C40 C41 1.513(6)
C40 H40 1.0000
C41 H41A 0.9800
C41 H41B 0.9800
C41 H41C 0.9800
C42 H42A 0.9800
C42 H42B 0.9800
C42 H42C 0.9800
C43 C44 1.519(7)
C43 C45 1.526(7)
C43 H43 1.0000
C44 H44A 0.9800
C44 H44B 0.9800
C44 H44C 0.9800
C45 H45A 0.9800
C45 H45B 0.9800
C45 H45C 0.9800
C46 O1 1.330(5)
C46 C47 1.557(7)
C46 C48 1.562(7)
C46 C49 1.569(7)
C47 F2 1.267(5)
C47 F3 1.340(6)
C47 F1 1.342(6)
C48 F5 1.320(6)
C48 F6 1.327(6)
C48 F4 1.333(6)
C49 F7 1.293(6)
C49 F8 1.295(6)
C49 F9 1.335(6)
C50 O2 1.312(5)
C50 C52 1.528(7)
C50 C51 1.533(7)
C50 C53 1.584(8)
C51 F12 1.310(7)
C51 F10 1.341(6)
C51 F11 1.370(6)
C52 F13 1.281(6)
C52 F14 1.315(6)
C52 F15 1.361(6)
C53 F18 1.305(7)
C53 F17 1.311(6)
C53 F16 1.334(6)
C54 O3 1.273(6)
C54 C55 1.547(9)
C54 C57 1.567(9)
C54 C56 1.576(8)
C55 F20 1.294(7)
C55 F21 1.294(6)
C55 F19 1.352(7)
C56 F22 1.275(6)
C56 F24 1.328(7)
C56 F23 1.333(6)
C57 F25 1.278(6)
C57 F27 1.344(6)
C57 F26 1.345(6)
C58 O4 1.330(5)
C58 C60 1.508(7)
C58 C59 1.540(7)
C58 C61 1.553(7)
C59 F28 1.311(6)
C59 F30 1.320(6)
C59 F29 1.335(6)
C60 F33 1.293(6)
C60 F31 1.305(6)
C60 F32 1.356(6)
C61 F35 1.292(6)
C61 F34 1.340(6)
C61 F36 1.349(5)

loop_
_geom_torsion_atom_site_label_1
_geom_torsion_atom_site_label_2
_geom_torsion_atom_site_label_3
_geom_torsion_atom_site_label_4
_geom_torsion
C6 C1 C2 C3 0.0(7)
P1 C1 C2 C3 -175.3(3)
C6 C1 C2 C7 179.3(4)
P1 C1 C2 C7 3.9(5)
C1 C2 C3 C4 0.0(7)
C7 C2 C3 C4 -179.3(5)
C2 C3 C4 C5 0.0(8)
C2 C3 C4 C10 -175.8(5)
C3 C4 C5 C6 0.0(8)
C10 C4 C5 C6 175.5(5)
C4 C5 C6 C1 0.0(8)
C4 C5 C6 C13 178.1(5)
C2 C1 C6 C5 0.0(7)
P1 C1 C6 C5 175.3(4)
C2 C1 C6 C13 -177.9(4)
P1 C1 C6 C13 -2.5(7)
C3 C2 C7 C9 -52.3(5)
C1 C2 C7 C9 128.4(4)
C3 C2 C7 C8 66.5(6)
C1 C2 C7 C8 -112.8(5)
C5 C4 C10 C12 -40.3(8)
C3 C4 C10 C12 135.4(5)
C5 C4 C10 C11 55.7(7)
C3 C4 C10 C11 -128.7(5)
C5 C6 C13 C14 -52.2(6)
C1 C6 C13 C14 125.8(6)
C5 C6 C13 C15 81.7(6)
C1 C6 C13 C15 -100.3(6)
C21 C16 C17 C18 0.0(6)
P1 C16 C17 C18 -176.8(3)
C21 C16 C17 C22 -174.4(4)
P1 C16 C17 C22 8.8(6)
C16 C17 C18 C19 0.0(7)
C22 C17 C18 C19 174.8(4)
C17 C18 C19 C20 0.0(7)
C17 C18 C19 C25 -177.8(4)
C18 C19 C20 C21 0.0(7)
C25 C19 C20 C21 177.6(4)
C19 C20 C21 C16 0.0(7)
C19 C20 C21 C28 174.9(4)
C17 C16 C21 C20 0.0(7)
P1 C16 C21 C20 176.9(3)
C17 C16 C21 C28 -174.7(4)
P1 C16 C21 C28 2.2(6)
C18 C17 C22 C23 79.3(5)
C16 C17 C22 C23 -106.1(5)
C18 C17 C22 C24 -53.8(5)
C16 C17 C22 C24 120.8(5)
C20 C19 C25 C26 67.5(6)
C18 C19 C25 C26 -114.8(5)
C20 C19 C25 C27 -58.3(7)
C18 C19 C25 C27 119.4(5)
C20 C21 C28 C29 -52.1(6)
C16 C21 C28 C29 122.6(5)
C20 C21 C28 C30 73.5(5)
C16 C21 C28 C30 -111.7(5)
C36 C31 C32 C33 -6.7(7)
P1 C31 C32 C33 177.8(4)
C36 C31 C32 C37 179.5(5)
P1 C31 C32 C37 4.0(7)
C31 C32 C33 C34 6.5(8)
C37 C32 C33 C34 -179.0(5)
C32 C33 C34 C35 -4.4(8)
C32 C33 C34 C40 169.9(5)
C33 C34 C35 C36 2.6(7)
C40 C34 C35 C36 -171.7(5)
C34 C35 C36 C31 -3.1(7)
C34 C35 C36 C43 175.8(4)
C32 C31 C36 C35 5.2(7)
P1 C31 C36 C35 -179.3(4)
C32 C31 C36 C43 -173.5(4)
P1 C31 C36 C43 2.0(6)
C31 C32 C37 C38 -113.1(5)
C33 C32 C37 C38 72.9(6)
C31 C32 C37 C39 121.1(5)
C33 C32 C37 C39 -52.9(6)
C33 C34 C40 C42 -124.1(5)
C35 C34 C40 C42 49.9(6)
C33 C34 C40 C41 114.8(5)
C35 C34 C40 C41 -71.2(6)
C35 C36 C43 C44 -52.5(4)
C31 C36 C43 C44 126.2(4)
C35 C36 C43 C45 73.5(4)
C31 C36 C43 C45 -107.8(4)
O1 C46 C47 F2 43.8(6)
C48 C46 C47 F2 -70.3(5)
C49 C46 C47 F2 160.8(4)
O1 C46 C47 F3 159.4(4)
C48 C46 C47 F3 45.2(5)
C49 C46 C47 F3 -83.7(5)
O1 C46 C47 F1 -79.6(5)
C48 C46 C47 F1 166.3(4)
C49 C46 C47 F1 37.4(6)
O1 C46 C48 F5 163.3(4)
C47 C46 C48 F5 -75.9(6)
C49 C46 C48 F5 54.2(6)
O1 C46 C48 F6 42.4(6)
C47 C46 C48 F6 163.2(4)
C49 C46 C48 F6 -66.7(6)
O1 C46 C48 F4 -76.0(5)
C47 C46 C48 F4 44.8(6)
C49 C46 C48 F4 174.9(4)
O1 C46 C49 F7 161.8(4)
C47 C46 C49 F7 39.2(6)
C48 C46 C49 F7 -89.8(5)
O1 C46 C49 F8 -75.0(5)
C47 C46 C49 F8 162.4(4)
C48 C46 C49 F8 33.4(6)
O1 C46 C49 F9 46.8(5)
C47 C46 C49 F9 -75.8(5)
C48 C46 C49 F9 155.2(4)
O2 C50 C51 F12 153.9(4)
C52 C50 C51 F12 -76.4(5)
C53 C50 C51 F12 30.0(6)
O2 C50 C51 F10 36.6(6)
C52 C50 C51 F10 166.4(4)
C53 C50 C51 F10 -87.3(5)
O2 C50 C51 F11 -82.1(5)
C52 C50 C51 F11 47.7(6)
C53 C50 C51 F11 154.0(4)
O2 C50 C52 F13 33.3(6)
C51 C50 C52 F13 -98.8(5)
C53 C50 C52 F13 148.7(5)
O2 C50 C52 F14 164.4(4)
C51 C50 C52 F14 32.3(6)
C53 C50 C52 F14 -80.2(5)
O2 C50 C52 F15 -80.7(5)
C51 C50 C52 F15 147.2(4)
C53 C50 C52 F15 34.7(5)
O2 C50 C53 F18 -78.9(5)
C52 C50 C53 F18 163.3(4)
C51 C50 C53 F18 49.5(5)
O2 C50 C53 F17 38.0(6)
C52 C50 C53 F17 -79.8(5)
C51 C50 C53 F17 166.4(4)
O2 C50 C53 F16 161.5(4)
C52 C50 C53 F16 43.6(6)
C51 C50 C53 F16 -70.1(6)
O3 C54 C55 F20 52.3(6)
C57 C54 C55 F20 170.8(4)
C56 C54 C55 F20 -70.2(6)
O3 C54 C55 F21 -174.6(5)
C57 C54 C55 F21 -56.1(6)
C56 C54 C55 F21 62.9(7)
O3 C54 C55 F19 -61.6(6)
C57 C54 C55 F19 56.9(5)
C56 C54 C55 F19 175.9(4)
O3 C54 C56 F22 -33.8(7)
C55 C54 C56 F22 85.4(6)
C57 C54 C56 F22 -159.5(5)
O3 C54 C56 F24 83.9(6)
C55 C54 C56 F24 -156.9(5)
C57 C54 C56 F24 -41.8(6)
O3 C54 C56 F23 -156.6(5)
C55 C54 C56 F23 -37.3(7)
C57 C54 C56 F23 77.7(6)
O3 C54 C57 F25 -150.4(5)
C55 C54 C57 F25 99.7(5)
C56 C54 C57 F25 -27.5(7)
O3 C54 C57 F27 86.5(6)
C55 C54 C57 F27 -23.3(5)
C56 C54 C57 F27 -150.6(5)
O3 C54 C57 F26 -21.5(6)
C55 C54 C57 F26 -131.3(4)
C56 C54 C57 F26 101.4(5)
O4 C58 C59 F28 90.2(5)
C60 C58 C59 F28 -150.8(4)
C61 C58 C59 F28 -35.3(6)
O4 C58 C59 F30 -145.2(5)
C60 C58 C59 F30 -26.2(6)
C61 C58 C59 F30 89.3(6)
O4 C58 C59 F29 -19.0(6)
C60 C58 C59 F29 100.0(5)
C61 C58 C59 F29 -144.4(5)
O4 C58 C60 F33 -47.9(6)
C59 C58 C60 F33 -166.1(5)
C61 C58 C60 F33 66.6(6)
O4 C58 C60 F31 66.1(5)
C59 C58 C60 F31 -52.1(5)
C61 C58 C60 F31 -179.4(4)
O4 C58 C60 F32 -170.7(4)
C59 C58 C60 F32 71.0(5)
C61 C58 C60 F32 -56.3(5)
O4 C58 C61 F35 85.2(5)
C60 C58 C61 F35 -32.8(5)
C59 C58 C61 F35 -147.6(5)
O4 C58 C61 F34 -151.2(4)
C60 C58 C61 F34 90.9(5)
C59 C58 C61 F34 -24.0(6)
O4 C58 C61 F36 -38.6(6)
C60 C58 C61 F36 -156.6(4)
C59 C58 C61 F36 88.6(6)
C47 C46 O1 Al1 -0.2(16)
C48 C46 O1 Al1 120.2(13)
C49 C46 O1 Al1 -123.8(13)
O4 Al1 O1 C46 -56.8(14)
O3 Al1 O1 C46 63.8(14)
O2 Al1 O1 C46 -175.0(13)
C52 C50 O2 Al1 -17.8(11)
C51 C50 O2 Al1 110.4(9)
C53 C50 O2 Al1 -126.5(8)
O3 Al1 O2 C50 61.3(9)
O1 Al1 O2 C50 -57.8(9)
C55 C54 O3 Al1 178.3(15)
C57 C54 O3 Al1 69.9(19)
C56 C54 O3 Al1 -52(2)
O4 Al1 O3 C54 -4.7(18)
O1 Al1 O3 C54 -127.7(18)
O2 Al1 O3 C54 113.9(18)
C60 C58 O4 Al1 160.7(11)
C59 C58 O4 Al1 -85.7(13)
C61 C58 O4 Al1 47.7(14)
O3 Al1 O4 C58 146.2(12)
O1 Al1 O4 C58 -93.4(13)
O2 Al1 O4 C58 24.9(13)
C32 C31 P1 C1 50.8(5)
C36 C31 P1 C1 -124.8(4)
C32 C31 P1 C16 -124.0(4)
C36 C31 P1 C16 60.4(5)
C2 C1 P1 C31 57.5(4)
C6 C1 P1 C31 -117.8(4)
C2 C1 P1 C16 -127.8(3)
C6 C1 P1 C16 56.9(5)
C17 C16 P1 C31 48.5(4)
C21 C16 P1 C31 -128.4(4)
C17 C16 P1 C1 -126.2(4)
C21 C16 P1 C1 56.9(4)
